data_4072749
loop_
_publ_author_name
'Becker, Eva'
'Stingl, Verena'
'Dazinger, Georg'
'Mereiter, Kurt'
'Kirchner, Karl'

_publ_section_title
;
 Migratory Insertion of Acetylene in N-Heterocyclic Carbene Complexes of
 Ruthenium:&#x00A0; Formation of (Ruthenocenylmethyl)imidazolium Salts
;
_journal_issue 6
_journal_name_full Organometallics
_journal_page_first 1531
_journal_paper_doi 10.1021/om060990i
_journal_volume 26
_journal_year 2007
_chemical_formula_moiety 'C38 H49 N2 Ru, F6 P'
_chemical_formula_sum 'C38 H49 F6 N2 P Ru'
_chemical_formula_weight 779.83
_chemical_name_common '[RuCp(eta5-C5H4-CH2-H2IPri)]PF6, compound 3b'
_chemical_name_systematic
; 
 ? 
;
_space_group_IT_number 2
_symmetry_cell_setting triclinic
_symmetry_space_group_name_Hall '-P 1'
_symmetry_space_group_name_H-M 'P -1'
_atom_sites_solution_hydrogens geom
_atom_sites_solution_primary direct
_atom_sites_solution_secondary difmap
_audit_creation_method SHELXL-97
_cell_angle_alpha 87.587(1)
_cell_angle_beta 74.285(1)
_cell_angle_gamma 75.231(1)
_cell_formula_units_Z 2
_cell_length_a 10.3582(4)
_cell_length_b 11.0025(5)
_cell_length_c 17.0418(7)
_cell_measurement_reflns_used 7461
_cell_measurement_temperature 173(2)
_cell_measurement_theta_max 30.00
_cell_measurement_theta_min 2.79
_cell_volume 1807.06(13)
_computing_cell_refinement 'Bruker SAINT'
_computing_data_collection 'Bruker SMART'
_computing_data_reduction 'Bruker SAINT, SADABS, XPREP'
_computing_molecular_graphics 'Bruker SHELXTL'
_computing_publication_material 'Bruker SHELXTL'
_computing_structure_refinement 'SHELXL-97 (Sheldrick, 1997)'
_computing_structure_solution 'SHELXS-97 (Sheldrick, 1997)'
_diffrn_ambient_temperature 173(2)
_diffrn_measured_fraction_theta_full 0.984
_diffrn_measured_fraction_theta_max 0.984
_diffrn_measurement_device_type 'CCD area detector'
_diffrn_measurement_method 'phi and omega scans'
_diffrn_radiation_monochromator graphite
_diffrn_radiation_source 'fine-focus sealed tube'
_diffrn_radiation_type MoK\a
_diffrn_radiation_wavelength 0.71073
_diffrn_reflns_av_R_equivalents 0.0157
_diffrn_reflns_av_sigmaI/netI 0.0184
_diffrn_reflns_limit_h_max 14
_diffrn_reflns_limit_h_min -14
_diffrn_reflns_limit_k_max 15
_diffrn_reflns_limit_k_min -15
_diffrn_reflns_limit_l_max 23
_diffrn_reflns_limit_l_min -23
_diffrn_reflns_number 26543
_diffrn_reflns_theta_full 29.99
_diffrn_reflns_theta_max 29.99
_diffrn_reflns_theta_min 2.31
_diffrn_standards_decay_% 0
_exptl_absorpt_coefficient_mu 0.539
_exptl_absorpt_correction_T_max 0.84
_exptl_absorpt_correction_T_min 0.76
_exptl_absorpt_correction_type multi-scan
_exptl_absorpt_process_details 'program SADABS, V2.10'
_exptl_crystal_colour colourless
_exptl_crystal_density_diffrn 1.433
_exptl_crystal_density_method 'not measured'
_exptl_crystal_description block
_exptl_crystal_F_000 808
_exptl_crystal_size_max 0.42
_exptl_crystal_size_mid 0.36
_exptl_crystal_size_min 0.32
_refine_diff_density_max 0.581
_refine_diff_density_min -0.444
_refine_diff_density_rms 0.056
_refine_ls_extinction_method none
_refine_ls_goodness_of_fit_ref 1.179
_refine_ls_hydrogen_treatment constr
_refine_ls_matrix_type full
_refine_ls_number_parameters 433
_refine_ls_number_reflns 10379
_refine_ls_number_restraints 200
_refine_ls_restrained_S_all 1.170
_refine_ls_R_factor_all 0.0311
_refine_ls_R_factor_gt 0.0304
_refine_ls_shift/su_max 0.001
_refine_ls_shift/su_mean 0.000
_refine_ls_structure_factor_coef Fsqd
_refine_ls_weighting_details 'calc w=1/[\s^2^(Fo^2^)+(0.0266P)^2^+1.0810P] where P=(Fo^2^+2Fc^2^)/3'
_refine_ls_weighting_scheme calc
_refine_ls_wR_factor_gt 0.0739
_refine_ls_wR_factor_ref 0.0743
_reflns_number_gt 10177
_reflns_number_total 10379
_reflns_threshold_expression >2sigma(I)
_cod_data_source_file om060990isi20061026_103412.cif
_cod_data_source_block 3b-1187
_cod_depositor_comments
;
The following automatic conversions were performed:

'_symmetry_cell_setting' value 'Triclinic' changed to 'triclinic'
according to /home/saulius/struct/CIF-dictionaries/cif_core.dic
dictionary named 'cif_core.dic' version 2.4.1 from 2010-06-29.

Automatic conversion script
Id: cif_fix_values 1715 2011-07-08 13:25:40Z adriana 
;
_cod_original_sg_symbol_H-M P-1
_cod_database_code 4072749

loop_
_symmetry_equiv_pos_as_xyz
'x, y, z'
'-x, -y, -z'

loop_
_atom_site_label
_atom_site_type_symbol
_atom_site_fract_x
_atom_site_fract_y
_atom_site_fract_z
_atom_site_U_iso_or_equiv
_atom_site_adp_type
_atom_site_occupancy
_atom_site_symmetry_multiplicity
_atom_site_calc_flag
_atom_site_refinement_flags
Ru Ru 0.451224(11) 0.329293(10) 0.318086(7) 0.02069(4) Uani 1 1 d U
N1 N 0.15401(13) 0.80244(11) 0.30655(7) 0.0211(2) Uani 1 1 d U
N2 N 0.28038(13) 0.79061(12) 0.17977(7) 0.0225(2) Uani 1 1 d U
C1 C 0.4193(2) 0.19568(16) 0.23780(11) 0.0328(3) Uani 1 1 d U
H1 H 0.3664 0.2191 0.1995 0.039 Uiso 1 1 calc R
C2 C 0.36843(19) 0.16466(15) 0.32047(11) 0.0313(3) Uani 1 1 d U
H2 H 0.2754 0.1637 0.3471 0.038 Uiso 1 1 calc R
C3 C 0.48172(19) 0.13530(15) 0.35628(11) 0.0332(3) Uani 1 1 d U
H3 H 0.4775 0.1114 0.4110 0.040 Uiso 1 1 calc R
C4 C 0.60222(19) 0.14817(15) 0.29578(12) 0.0360(4) Uani 1 1 d U
H4 H 0.6926 0.1343 0.3030 0.043 Uiso 1 1 calc R
C5 C 0.5640(2) 0.18523(16) 0.22291(11) 0.0360(3) Uani 1 1 d U
H5 H 0.6244 0.2005 0.1727 0.043 Uiso 1 1 calc R
C6 C 0.35800(15) 0.52943(13) 0.30363(9) 0.0216(2) Uani 1 1 d U
C7 C 0.30451(16) 0.49493(13) 0.38564(9) 0.0234(3) Uani 1 1 d U
H7 H 0.2100 0.4990 0.4118 0.028 Uiso 1 1 calc R
C8 C 0.41728(18) 0.45338(15) 0.42127(10) 0.0300(3) Uani 1 1 d U
H8 H 0.4110 0.4254 0.4754 0.036 Uiso 1 1 calc R
C9 C 0.54103(18) 0.46108(15) 0.36157(12) 0.0331(3) Uani 1 1 d U
H9 H 0.6318 0.4389 0.3688 0.040 Uiso 1 1 calc R
C10 C 0.50498(16) 0.50781(14) 0.28903(11) 0.0289(3) Uani 1 1 d U
H10 H 0.5676 0.5221 0.2395 0.035 Uiso 1 1 calc R
C11 C 0.27349(16) 0.58506(13) 0.24555(9) 0.0236(3) Uani 1 1 d U
H11A H 0.3261 0.5520 0.1898 0.028 Uiso 1 1 calc R
H11B H 0.1869 0.5567 0.2602 0.028 Uiso 1 1 calc R
C12 C 0.23649(14) 0.72640(13) 0.24488(8) 0.0192(2) Uani 1 1 d U
C13 C 0.12933(18) 0.93521(14) 0.28210(9) 0.0277(3) Uani 1 1 d U
H13A H 0.1547 0.9874 0.3186 0.033 Uiso 1 1 calc R
H13B H 0.0311 0.9706 0.2827 0.033 Uiso 1 1 calc R
C14 C 0.22367(19) 0.92774(15) 0.19614(10) 0.0315(3) Uani 1 1 d U
H14A H 0.1709 0.9663 0.1570 0.038 Uiso 1 1 calc R
H14B H 0.2985 0.9700 0.1932 0.038 Uiso 1 1 calc R
C15 C 0.09069(15) 0.76648(12) 0.38714(8) 0.0199(2) Uani 1 1 d U
C16 C 0.14866(15) 0.78217(13) 0.45038(8) 0.0219(2) Uani 1 1 d U
C17 C 0.09016(17) 0.74158(15) 0.52750(9) 0.0267(3) Uani 1 1 d U
H17 H 0.1286 0.7489 0.5712 0.032 Uiso 1 1 calc R
C18 C -0.02257(18) 0.69107(15) 0.54100(9) 0.0292(3) Uani 1 1 d U
H18 H -0.0594 0.6617 0.5934 0.035 Uiso 1 1 calc R
C19 C -0.08272(17) 0.68287(15) 0.47850(10) 0.0285(3) Uani 1 1 d U
H19 H -0.1627 0.6510 0.4894 0.034 Uiso 1 1 calc R
C20 C -0.02796(15) 0.72054(13) 0.39986(9) 0.0228(3) Uani 1 1 d U
C21 C 0.26496(16) 0.84747(15) 0.43946(10) 0.0270(3) Uani 1 1 d U
H21 H 0.2985 0.8639 0.3802 0.032 Uiso 1 1 calc R
C22 C 0.3881(2) 0.76915(19) 0.46768(16) 0.0460(5) Uani 1 1 d U
H22A H 0.4311 0.6926 0.4333 0.069 Uiso 1 1 calc R
H22B H 0.3559 0.7463 0.5245 0.069 Uiso 1 1 calc R
H22C H 0.4563 0.8184 0.4633 0.069 Uiso 1 1 calc R
C23 C 0.2089(2) 0.97382(17) 0.48622(13) 0.0398(4) Uani 1 1 d U
H23A H 0.1255 1.0213 0.4714 0.060 Uiso 1 1 calc R
H23B H 0.2795 1.0217 0.4723 0.060 Uiso 1 1 calc R
H23C H 0.1858 0.9594 0.5449 0.060 Uiso 1 1 calc R
C24 C -0.10039(17) 0.71685(16) 0.33364(10) 0.0292(3) Uani 1 1 d U
H24 H -0.0297 0.7089 0.2796 0.035 Uiso 1 1 calc R
C25 C -0.1672(3) 0.6080(2) 0.34010(16) 0.0568(6) Uani 1 1 d U
H25A H -0.1005 0.5299 0.3468 0.085 Uiso 1 1 calc R
H25B H -0.1954 0.6011 0.2904 0.085 Uiso 1 1 calc R
H25C H -0.2488 0.6226 0.3873 0.085 Uiso 1 1 calc R
C26 C -0.2122(3) 0.8393(2) 0.3355(2) 0.0650(8) Uani 1 1 d U
H26A H -0.2576 0.8355 0.2924 0.098 Uiso 1 1 calc R
H26B H -0.1694 0.9103 0.3265 0.098 Uiso 1 1 calc R
H26C H -0.2811 0.8504 0.3887 0.098 Uiso 1 1 calc R
C27 C 0.35549(15) 0.74019(14) 0.09869(8) 0.0232(3) Uani 1 1 d U
C28 C 0.49601(17) 0.73892(16) 0.07015(9) 0.0285(3) Uani 1 1 d U
C29 C 0.56439(18) 0.69314(17) -0.00938(10) 0.0345(3) Uani 1 1 d U
H29 H 0.6597 0.6912 -0.0309 0.041 Uiso 1 1 calc R
C30 C 0.4958(2) 0.65077(18) -0.05708(10) 0.0369(4) Uani 1 1 d U
H30 H 0.5449 0.6183 -0.1106 0.044 Uiso 1 1 calc R
C31 C 0.3565(2) 0.65483(18) -0.02803(10) 0.0350(3) Uani 1 1 d U
H31 H 0.3108 0.6258 -0.0620 0.042 Uiso 1 1 calc R
C32 C 0.28247(17) 0.70098(16) 0.05044(9) 0.0276(3) Uani 1 1 d U
C33 C 0.57341(19) 0.7880(2) 0.12025(12) 0.0400(4) Uani 1 1 d U
H33 H 0.5149 0.8008 0.1780 0.048 Uiso 1 1 calc R
C34 C 0.7117(2) 0.6952(3) 0.11901(14) 0.0505(5) Uani 1 1 d U
H34A H 0.6954 0.6141 0.1388 0.076 Uiso 1 1 calc R
H34B H 0.7564 0.7279 0.1543 0.076 Uiso 1 1 calc R
H34C H 0.7719 0.6842 0.0631 0.076 Uiso 1 1 calc R
C35 C 0.5984(3) 0.9152(2) 0.08883(17) 0.0576(6) Uani 1 1 d U
H35A H 0.6464 0.9468 0.1226 0.086 Uiso 1 1 calc R
H35B H 0.5093 0.9754 0.0916 0.086 Uiso 1 1 calc R
H35C H 0.6555 0.9046 0.0322 0.086 Uiso 1 1 calc R
C36 C 0.12785(18) 0.71134(19) 0.07894(11) 0.0346(3) Uani 1 1 d U
H36 H 0.0970 0.7274 0.1393 0.042 Uiso 1 1 calc R
C37 C 0.0937(2) 0.5903(2) 0.06128(16) 0.0488(5) Uani 1 1 d U
H37A H 0.1479 0.5196 0.0851 0.073 Uiso 1 1 calc R
H37B H 0.1167 0.5760 0.0022 0.073 Uiso 1 1 calc R
H37C H -0.0053 0.5974 0.0852 0.073 Uiso 1 1 calc R
C38 C 0.0495(2) 0.8240(2) 0.03900(17) 0.0525(5) Uani 1 1 d U
H38A H 0.0720 0.9008 0.0518 0.079 Uiso 1 1 calc R
H38B H -0.0506 0.8332 0.0600 0.079 Uiso 1 1 calc R
H38C H 0.0770 0.8096 -0.0203 0.079 Uiso 1 1 calc R
P P -0.00146(5) 0.27643(4) 0.20101(3) 0.03428(10) Uani 1 1 d U
F1 F -0.05504(15) 0.15756(13) 0.18802(10) 0.0569(3) Uani 1 1 d U
F2 F 0.05617(19) 0.39295(13) 0.21554(11) 0.0682(4) Uani 1 1 d U
F3 F -0.11947(16) 0.31155(15) 0.28446(8) 0.0610(4) Uani 1 1 d U
F4 F 0.1171(2) 0.2404(2) 0.11942(11) 0.1009(7) Uani 1 1 d U
F5 F -0.1023(2) 0.36127(18) 0.15474(12) 0.0865(6) Uani 1 1 d U
F6 F 0.09800(16) 0.19212(13) 0.25054(11) 0.0637(4) Uani 1 1 d U

loop_
_atom_site_aniso_label
_atom_site_aniso_U_11
_atom_site_aniso_U_22
_atom_site_aniso_U_33
_atom_site_aniso_U_23
_atom_site_aniso_U_13
_atom_site_aniso_U_12
Ru 0.01955(6) 0.01591(5) 0.02474(6) 0.00151(4) -0.00568(4) -0.00165(4)
N1 0.0261(6) 0.0168(5) 0.0160(5) 0.0014(4) -0.0028(4) -0.0009(4)
N2 0.0257(6) 0.0201(5) 0.0167(5) 0.0006(4) -0.0014(4) -0.0015(4)
C1 0.0411(8) 0.0246(7) 0.0331(8) -0.0038(6) -0.0112(7) -0.0072(6)
C2 0.0341(7) 0.0212(6) 0.0385(8) 0.0006(6) -0.0076(6) -0.0089(6)
C3 0.0421(9) 0.0189(6) 0.0381(8) 0.0062(6) -0.0131(7) -0.0055(6)
C4 0.0298(7) 0.0198(6) 0.0517(10) -0.0013(6) -0.0090(7) 0.0038(6)
C5 0.0372(8) 0.0249(7) 0.0357(8) -0.0061(6) 0.0019(6) -0.0012(6)
C6 0.0231(6) 0.0160(5) 0.0231(6) 0.0013(5) -0.0052(5) -0.0017(5)
C7 0.0265(6) 0.0188(6) 0.0220(6) 0.0003(5) -0.0058(5) -0.0014(5)
C8 0.0387(8) 0.0215(6) 0.0316(7) -0.0004(5) -0.0179(6) -0.0018(6)
C9 0.0299(7) 0.0222(7) 0.0519(10) 0.0015(6) -0.0203(7) -0.0052(6)
C10 0.0232(6) 0.0198(6) 0.0412(8) 0.0039(6) -0.0050(6) -0.0055(5)
C11 0.0303(7) 0.0174(6) 0.0194(6) -0.0008(5) -0.0062(5) 0.0003(5)
C12 0.0198(6) 0.0193(5) 0.0162(5) 0.0010(4) -0.0053(4) -0.0007(5)
C13 0.0358(8) 0.0170(6) 0.0227(6) 0.0028(5) -0.0011(6) -0.0009(5)
C14 0.0413(9) 0.0198(6) 0.0238(7) 0.0018(5) 0.0022(6) -0.0023(6)
C15 0.0234(6) 0.0160(5) 0.0156(5) 0.0004(4) -0.0019(5) -0.0004(5)
C16 0.0235(6) 0.0196(6) 0.0188(6) -0.0009(5) -0.0039(5) -0.0005(5)
C17 0.0335(7) 0.0249(7) 0.0181(6) 0.0011(5) -0.0062(5) -0.0020(6)
C18 0.0340(8) 0.0270(7) 0.0198(6) 0.0045(5) 0.0001(6) -0.0043(6)
C19 0.0285(7) 0.0256(7) 0.0278(7) 0.0037(6) -0.0012(6) -0.0075(6)
C20 0.0242(6) 0.0192(6) 0.0219(6) 0.0005(5) -0.0041(5) -0.0018(5)
C21 0.0276(7) 0.0281(7) 0.0240(7) -0.0014(5) -0.0064(6) -0.0053(6)
C22 0.0386(10) 0.0337(9) 0.0717(14) -0.0048(9) -0.0293(10) -0.0035(7)
C23 0.0408(10) 0.0250(7) 0.0489(11) -0.0051(7) -0.0024(8) -0.0095(7)
C24 0.0290(7) 0.0287(7) 0.0299(7) -0.0013(6) -0.0097(6) -0.0053(6)
C25 0.0878(18) 0.0454(11) 0.0559(13) 0.0022(10) -0.0347(13) -0.0337(12)
C26 0.0694(16) 0.0398(10) 0.100(2) -0.0131(12) -0.0639(16) 0.0074(10)
C27 0.0254(6) 0.0236(6) 0.0163(6) 0.0006(5) -0.0021(5) -0.0021(5)
C28 0.0264(7) 0.0322(8) 0.0226(6) -0.0005(6) -0.0014(5) -0.0051(6)
C29 0.0295(8) 0.0381(9) 0.0267(7) -0.0022(6) 0.0042(6) -0.0045(7)
C30 0.0450(9) 0.0373(9) 0.0200(7) -0.0037(6) 0.0027(6) -0.0069(7)
C31 0.0459(9) 0.0389(9) 0.0207(7) -0.0013(6) -0.0076(6) -0.0128(8)
C32 0.0312(7) 0.0312(7) 0.0195(6) 0.0033(5) -0.0064(5) -0.0074(6)
C33 0.0292(8) 0.0560(11) 0.0335(9) -0.0073(8) -0.0028(7) -0.0132(8)
C34 0.0315(9) 0.0732(14) 0.0480(12) 0.0064(11) -0.0118(8) -0.0149(9)
C35 0.0548(13) 0.0505(12) 0.0696(16) -0.0129(11) -0.0100(12) -0.0220(10)
C36 0.0302(7) 0.0460(10) 0.0288(8) 0.0037(7) -0.0108(6) -0.0090(7)
C37 0.0393(10) 0.0476(11) 0.0646(14) 0.0153(10) -0.0177(10) -0.0181(9)
C38 0.0425(11) 0.0459(11) 0.0738(16) 0.0105(11) -0.0283(11) -0.0072(9)
P 0.0381(2) 0.0318(2) 0.0308(2) 0.00631(17) -0.00888(18) -0.00625(18)
F1 0.0566(8) 0.0496(7) 0.0726(9) -0.0094(6) -0.0251(7) -0.0177(6)
F2 0.0887(11) 0.0407(7) 0.0872(11) 0.0178(7) -0.0310(9) -0.0325(7)
F3 0.0597(8) 0.0705(9) 0.0432(7) -0.0104(6) 0.0017(6) -0.0144(7)
F4 0.0829(12) 0.1387(19) 0.0625(10) -0.0242(11) 0.0311(9) -0.0451(12)
F5 0.1116(14) 0.0776(11) 0.0825(11) 0.0327(9) -0.0641(11) -0.0100(10)
F6 0.0649(9) 0.0380(6) 0.1061(12) 0.0184(7) -0.0553(9) -0.0127(6)

loop_
_atom_type_symbol
_atom_type_description
_atom_type_scat_dispersion_real
_atom_type_scat_dispersion_imag
_atom_type_scat_source
C C 0.0033 0.0016 'International Tables Vol C Tables 4.2.6.8 and 6.1.1.4'
H H 0.0000 0.0000 'International Tables Vol C Tables 4.2.6.8 and 6.1.1.4'
N N 0.0061 0.0033 'International Tables Vol C Tables 4.2.6.8 and 6.1.1.4'
F F 0.0171 0.0103 'International Tables Vol C Tables 4.2.6.8 and 6.1.1.4'
P P 0.1023 0.0942 'International Tables Vol C Tables 4.2.6.8 and 6.1.1.4'
Ru Ru -1.2594 0.8363 'International Tables Vol C Tables 4.2.6.8 and 6.1.1.4'

loop_
_geom_angle_atom_site_label_1
_geom_angle_atom_site_label_2
_geom_angle_atom_site_label_3
_geom_angle
C9 Ru C8 38.40(7)
C9 Ru C4 108.36(7)
C8 Ru C4 123.58(7)
C9 Ru C3 122.25(7)
C8 Ru C3 109.98(7)
C4 Ru C3 38.19(7)
C9 Ru C10 38.36(7)
C8 Ru C10 64.10(7)
C4 Ru C10 123.54(7)
C3 Ru C10 156.12(7)
C9 Ru C5 124.68(7)
C8 Ru C5 157.82(7)
C4 Ru C5 38.00(7)
C3 Ru C5 63.68(7)
C10 Ru C5 112.32(7)
C9 Ru C7 64.07(6)
C8 Ru C7 38.22(6)
C4 Ru C7 159.02(7)
C3 Ru C7 127.16(6)
C10 Ru C7 63.86(6)
C5 Ru C7 162.53(7)
C9 Ru C2 157.18(7)
C8 Ru C2 125.88(7)
C4 Ru C2 63.79(7)
C3 Ru C2 38.15(7)
C10 Ru C2 164.08(7)
C5 Ru C2 63.59(7)
C7 Ru C2 114.96(6)
C9 Ru C1 160.49(7)
C8 Ru C1 161.02(7)
C4 Ru C1 63.72(7)
C3 Ru C1 63.71(7)
C10 Ru C1 129.15(7)
C5 Ru C1 38.05(7)
C7 Ru C1 129.60(6)
C2 Ru C1 37.95(7)
C9 Ru C6 64.12(6)
C8 Ru C6 64.00(6)
C4 Ru C6 158.85(7)
C3 Ru C6 162.82(6)
C10 Ru C6 38.19(6)
C5 Ru C6 128.10(6)
C7 Ru C6 38.09(5)
C2 Ru C6 130.67(6)
C1 Ru C6 116.29(6)
C12 N1 C15 126.89(12)
C12 N1 C13 111.02(11)
C15 N1 C13 122.07(11)
C12 N2 C27 126.95(12)
C12 N2 C14 111.08(12)
C27 N2 C14 121.35(12)
C2 C1 C5 107.74(16)
C2 C1 Ru 70.86(9)
C5 C1 Ru 70.54(10)
C2 C1 H1 126.1
C5 C1 H1 126.1
Ru C1 H1 124.1
C1 C2 C3 107.94(16)
C1 C2 Ru 71.19(9)
C3 C2 Ru 70.45(9)
C1 C2 H2 126.0
C3 C2 H2 126.0
Ru C2 H2 124.0
C4 C3 C2 107.97(16)
C4 C3 Ru 70.77(9)
C2 C3 Ru 71.41(9)
C4 C3 H3 126.0
C2 C3 H3 126.0
Ru C3 H3 123.4
C5 C4 C3 108.07(16)
C5 C4 Ru 71.34(9)
C3 C4 Ru 71.04(9)
C5 C4 H4 126.0
C3 C4 H4 126.0
Ru C4 H4 123.3
C4 C5 C1 108.27(16)
C4 C5 Ru 70.66(10)
C1 C5 Ru 71.42(9)
C4 C5 H5 125.9
C1 C5 H5 125.9
Ru C5 H5 123.7
C7 C6 C10 107.35(13)
C7 C6 C11 125.91(13)
C10 C6 C11 126.66(14)
C7 C6 Ru 70.37(8)
C10 C6 Ru 70.02(8)
C11 C6 Ru 127.46(10)
C8 C7 C6 108.32(14)
C8 C7 Ru 70.27(9)
C6 C7 Ru 71.54(8)
C8 C7 H7 125.8
C6 C7 H7 125.8
Ru C7 H7 124.0
C9 C8 C7 108.01(14)
C9 C8 Ru 70.51(10)
C7 C8 Ru 71.51(9)
C9 C8 H8 126.0
C7 C8 H8 126.0
Ru C8 H8 123.6
C8 C9 C10 108.08(14)
C8 C9 Ru 71.09(9)
C10 C9 Ru 71.44(9)
C8 C9 H9 126.0
C10 C9 H9 126.0
Ru C9 H9 123.2
C9 C10 C6 108.24(14)
C9 C10 Ru 70.20(9)
C6 C10 Ru 71.78(8)
C9 C10 H10 125.9
C6 C10 H10 125.9
Ru C10 H10 123.8
C12 C11 C6 114.31(12)
C12 C11 H11A 108.7
C6 C11 H11A 108.7
C12 C11 H11B 108.7
C6 C11 H11B 108.7
H11A C11 H11B 107.6
N1 C12 N2 111.40(12)
N1 C12 C11 125.50(12)
N2 C12 C11 123.06(12)
N1 C13 C14 103.19(12)
N1 C13 H13A 111.1
C14 C13 H13A 111.1
N1 C13 H13B 111.1
C14 C13 H13B 111.1
H13A C13 H13B 109.1
N2 C14 C13 103.00(12)
N2 C14 H14A 111.2
C13 C14 H14A 111.2
N2 C14 H14B 111.2
C13 C14 H14B 111.2
H14A C14 H14B 109.1
C16 C15 C20 122.76(13)
C16 C15 N1 118.13(13)
C20 C15 N1 119.09(13)
C17 C16 C15 117.53(14)
C17 C16 C21 119.36(13)
C15 C16 C21 123.00(13)
C18 C17 C16 120.89(14)
C18 C17 H17 119.6
C16 C17 H17 119.6
C17 C18 C19 120.46(14)
C17 C18 H18 119.8
C19 C18 H18 119.8
C18 C19 C20 121.28(15)
C18 C19 H19 119.4
C20 C19 H19 119.4
C19 C20 C15 116.90(14)
C19 C20 C24 120.12(14)
C15 C20 C24 122.91(13)
C16 C21 C23 109.47(13)
C16 C21 C22 113.07(14)
C23 C21 C22 109.41(15)
C16 C21 H21 108.3
C23 C21 H21 108.3
C22 C21 H21 108.3
C21 C22 H22A 109.5
C21 C22 H22B 109.5
H22A C22 H22B 109.5
C21 C22 H22C 109.5
H22A C22 H22C 109.5
H22B C22 H22C 109.5
C21 C23 H23A 109.5
C21 C23 H23B 109.5
H23A C23 H23B 109.5
C21 C23 H23C 109.5
H23A C23 H23C 109.5
H23B C23 H23C 109.5
C25 C24 C20 113.66(15)
C25 C24 C26 108.31(19)
C20 C24 C26 110.51(14)
C25 C24 H24 108.1
C20 C24 H24 108.1
C26 C24 H24 108.1
C24 C25 H25A 109.5
C24 C25 H25B 109.5
H25A C25 H25B 109.5
C24 C25 H25C 109.5
H25A C25 H25C 109.5
H25B C25 H25C 109.5
C24 C26 H26A 109.5
C24 C26 H26B 109.5
H26A C26 H26B 109.5
C24 C26 H26C 109.5
H26A C26 H26C 109.5
H26B C26 H26C 109.5
C28 C27 C32 122.91(14)
C28 C27 N2 118.62(14)
C32 C27 N2 118.38(13)
C29 C28 C27 117.13(15)
C29 C28 C33 119.66(15)
C27 C28 C33 123.18(14)
C30 C29 C28 120.98(16)
C30 C29 H29 119.5
C28 C29 H29 119.5
C29 C30 C31 120.84(15)
C29 C30 H30 119.6
C31 C30 H30 119.6
C30 C31 C32 120.75(17)
C30 C31 H31 119.6
C32 C31 H31 119.6
C31 C32 C27 117.35(15)
C31 C32 C36 119.56(15)
C27 C32 C36 123.05(14)
C28 C33 C34 111.72(17)
C28 C33 C35 110.37(18)
C34 C33 C35 109.70(18)
C28 C33 H33 108.3
C34 C33 H33 108.3
C35 C33 H33 108.3
C33 C34 H34A 109.5
C33 C34 H34B 109.5
H34A C34 H34B 109.5
C33 C34 H34C 109.5
H34A C34 H34C 109.5
H34B C34 H34C 109.5
C33 C35 H35A 109.5
C33 C35 H35B 109.5
H35A C35 H35B 109.5
C33 C35 H35C 109.5
H35A C35 H35C 109.5
H35B C35 H35C 109.5
C32 C36 C37 111.75(16)
C32 C36 C38 109.79(16)
C37 C36 C38 111.00(17)
C32 C36 H36 108.1
C37 C36 H36 108.1
C38 C36 H36 108.1
C36 C37 H37A 109.5
C36 C37 H37B 109.5
H37A C37 H37B 109.5
C36 C37 H37C 109.5
H37A C37 H37C 109.5
H37B C37 H37C 109.5
C36 C38 H38A 109.5
C36 C38 H38B 109.5
H38A C38 H38B 109.5
C36 C38 H38C 109.5
H38A C38 H38C 109.5
H38B C38 H38C 109.5
F5 P F4 91.59(13)
F5 P F1 90.80(10)
F4 P F1 89.86(10)
F5 P F3 89.45(10)
F4 P F3 178.95(12)
F1 P F3 90.25(8)
F5 P F6 178.30(11)
F4 P F6 90.05(12)
F1 P F6 89.64(8)
F3 P F6 88.90(9)
F5 P F2 91.17(10)
F4 P F2 89.98(11)
F1 P F2 178.03(9)
F3 P F2 89.87(9)
F6 P F2 88.39(8)

loop_
_geom_bond_atom_site_label_1
_geom_bond_atom_site_label_2
_geom_bond_distance
Ru C9 2.1607(17)
Ru C8 2.1684(16)
Ru C4 2.1714(16)
Ru C3 2.1748(16)
Ru C10 2.1770(15)
Ru C5 2.1803(17)
Ru C7 2.1847(14)
Ru C2 2.1875(16)
Ru C1 2.1919(17)
Ru C6 2.2002(14)
N1 C12 1.3257(17)
N1 C15 1.4394(17)
N1 C13 1.4795(18)
N2 C12 1.3271(18)
N2 C27 1.4438(18)
N2 C14 1.4813(19)
C1 C2 1.424(2)
C1 C5 1.425(3)
C1 H1 0.9500
C2 C3 1.426(3)
C2 H2 0.9500
C3 C4 1.422(3)
C3 H3 0.9500
C4 C5 1.417(3)
C4 H4 0.9500
C5 H5 0.9500
C6 C7 1.431(2)
C6 C10 1.432(2)
C6 C11 1.505(2)
C7 C8 1.425(2)
C7 H7 0.9500
C8 C9 1.424(3)
C8 H8 0.9500
C9 C10 1.425(2)
C9 H9 0.9500
C10 H10 0.9500
C11 C12 1.5041(19)
C11 H11A 0.9900
C11 H11B 0.9900
C13 C14 1.517(2)
C13 H13A 0.9900
C13 H13B 0.9900
C14 H14A 0.9900
C14 H14B 0.9900
C15 C16 1.404(2)
C15 C20 1.406(2)
C16 C17 1.397(2)
C16 C21 1.520(2)
C17 C18 1.378(2)
C17 H17 0.9500
C18 C19 1.388(2)
C18 H18 0.9500
C19 C20 1.397(2)
C19 H19 0.9500
C20 C24 1.522(2)
C21 C23 1.528(2)
C21 C22 1.529(2)
C21 H21 1.0000
C22 H22A 0.9800
C22 H22B 0.9800
C22 H22C 0.9800
C23 H23A 0.9800
C23 H23B 0.9800
C23 H23C 0.9800
C24 C25 1.515(3)
C24 C26 1.531(3)
C24 H24 1.0000
C25 H25A 0.9800
C25 H25B 0.9800
C25 H25C 0.9800
C26 H26A 0.9800
C26 H26B 0.9800
C26 H26C 0.9800
C27 C28 1.401(2)
C27 C32 1.403(2)
C28 C29 1.396(2)
C28 C33 1.515(3)
C29 C30 1.377(3)
C29 H29 0.9500
C30 C31 1.383(3)
C30 H30 0.9500
C31 C32 1.392(2)
C31 H31 0.9500
C32 C36 1.518(2)
C33 C34 1.528(3)
C33 C35 1.536(3)
C33 H33 1.0000
C34 H34A 0.9800
C34 H34B 0.9800
C34 H34C 0.9800
C35 H35A 0.9800
C35 H35B 0.9800
C35 H35C 0.9800
C36 C37 1.523(3)
C36 C38 1.541(3)
C36 H36 1.0000
C37 H37A 0.9800
C37 H37B 0.9800
C37 H37C 0.9800
C38 H38A 0.9800
C38 H38B 0.9800
C38 H38C 0.9800
P F5 1.5718(16)
P F4 1.5723(16)
P F1 1.5902(14)
P F3 1.5904(14)
P F6 1.5975(14)
P F2 1.5994(15)

loop_
_geom_torsion_atom_site_label_1
_geom_torsion_atom_site_label_2
_geom_torsion_atom_site_label_3
_geom_torsion_atom_site_label_4
_geom_torsion
C9 Ru C1 C2 150.36(17)
C8 Ru C1 C2 -37.1(2)
C4 Ru C1 C2 80.35(11)
C3 Ru C1 C2 37.55(10)
C10 Ru C1 C2 -166.53(10)
C5 Ru C1 C2 117.70(15)
C7 Ru C1 C2 -80.20(12)
C6 Ru C1 C2 -123.26(10)
C9 Ru C1 C5 32.7(2)
C8 Ru C1 C5 -154.78(17)
C4 Ru C1 C5 -37.34(11)
C3 Ru C1 C5 -80.15(12)
C10 Ru C1 C5 75.77(13)
C7 Ru C1 C5 162.10(10)
C2 Ru C1 C5 -117.70(15)
C6 Ru C1 C5 119.04(11)
C5 C1 C2 C3 0.04(18)
Ru C1 C2 C3 -61.19(11)
C5 C1 C2 Ru 61.23(11)
C9 Ru C2 C1 -154.79(16)
C8 Ru C2 C1 165.99(10)
C4 Ru C2 C1 -80.13(12)
C3 Ru C2 C1 -117.80(15)
C10 Ru C2 C1 41.2(3)
C5 Ru C2 C1 -37.54(11)
C7 Ru C2 C1 123.12(10)
C6 Ru C2 C1 81.25(12)
C9 Ru C2 C3 -37.0(2)
C8 Ru C2 C3 -76.21(12)
C4 Ru C2 C3 37.67(11)
C10 Ru C2 C3 159.0(2)
C5 Ru C2 C3 80.26(12)
C7 Ru C2 C3 -119.08(11)
C1 Ru C2 C3 117.80(15)
C6 Ru C2 C3 -160.95(10)
C1 C2 C3 C4 -0.02(18)
Ru C2 C3 C4 -61.68(11)
C1 C2 C3 Ru 61.66(11)
C9 Ru C3 C4 -78.49(13)
C8 Ru C3 C4 -119.33(12)
C10 Ru C3 C4 -48.4(2)
C5 Ru C3 C4 37.52(11)
C7 Ru C3 C4 -158.66(11)
C2 Ru C3 C4 117.52(16)
C1 Ru C3 C4 80.16(12)
C6 Ru C3 C4 174.45(18)
C9 Ru C3 C2 163.98(10)
C8 Ru C3 C2 123.15(11)
C4 Ru C3 C2 -117.52(16)
C10 Ru C3 C2 -165.94(15)
C5 Ru C3 C2 -80.00(12)
C7 Ru C3 C2 83.81(12)
C1 Ru C3 C2 -37.36(10)
C6 Ru C3 C2 56.9(2)
C2 C3 C4 C5 -0.01(19)
Ru C3 C4 C5 -62.10(12)
C2 C3 C4 Ru 62.09(11)
C9 Ru C4 C5 -123.30(12)
C8 Ru C4 C5 -162.88(11)
C3 Ru C4 C5 117.53(16)
C10 Ru C4 C5 -83.77(13)
C7 Ru C4 C5 171.62(16)
C2 Ru C4 C5 79.90(12)
C1 Ru C4 C5 37.39(11)
C6 Ru C4 C5 -57.9(2)
C9 Ru C4 C3 119.17(12)
C8 Ru C4 C3 79.59(13)
C10 Ru C4 C3 158.70(11)
C5 Ru C4 C3 -117.53(16)
C7 Ru C4 C3 54.1(2)
C2 Ru C4 C3 -37.63(11)
C1 Ru C4 C3 -80.14(12)
C6 Ru C4 C3 -175.46(15)
C3 C4 C5 C1 0.04(19)
Ru C4 C5 C1 -61.86(12)
C3 C4 C5 Ru 61.90(12)
C2 C1 C5 C4 -0.05(19)
Ru C1 C5 C4 61.38(12)
C2 C1 C5 Ru -61.43(11)
C9 Ru C5 C4 74.72(13)
C8 Ru C5 C4 40.5(2)
C3 Ru C5 C4 -37.71(11)
C10 Ru C5 C4 116.41(11)
C7 Ru C5 C4 -169.99(18)
C2 Ru C5 C4 -80.49(12)
C1 Ru C5 C4 -117.94(16)
C6 Ru C5 C4 157.14(10)
C9 Ru C5 C1 -167.34(10)
C8 Ru C5 C1 158.47(16)
C4 Ru C5 C1 117.94(16)
C3 Ru C5 C1 80.23(11)
C10 Ru C5 C1 -125.65(11)
C7 Ru C5 C1 -52.1(3)
C2 Ru C5 C1 37.44(10)
C6 Ru C5 C1 -84.92(12)
C9 Ru C6 C7 -80.27(10)
C8 Ru C6 C7 -37.37(9)
C4 Ru C6 C7 -153.79(17)
C3 Ru C6 C7 35.7(2)
C10 Ru C6 C7 -117.81(13)
C5 Ru C6 C7 164.69(10)
C2 Ru C6 C7 78.78(11)
C1 Ru C6 C7 121.47(10)
C9 Ru C6 C10 37.54(10)
C8 Ru C6 C10 80.44(11)
C4 Ru C6 C10 -36.0(2)
C3 Ru C6 C10 153.6(2)
C5 Ru C6 C10 -77.51(12)
C7 Ru C6 C10 117.81(13)
C2 Ru C6 C10 -163.41(10)
C1 Ru C6 C10 -120.72(10)
C9 Ru C6 C11 158.99(15)
C8 Ru C6 C11 -158.11(15)
C4 Ru C6 C11 85.5(2)
C3 Ru C6 C11 -85.0(2)
C10 Ru C6 C11 121.45(17)
C5 Ru C6 C11 43.94(16)
C7 Ru C6 C11 -120.74(17)
C2 Ru C6 C11 -41.96(16)
C1 Ru C6 C11 0.73(15)
C10 C6 C7 C8 0.40(16)
C11 C6 C7 C8 -176.43(13)
Ru C6 C7 C8 60.96(10)
C10 C6 C7 Ru -60.57(10)
C11 C6 C7 Ru 122.61(14)
C9 Ru C7 C8 -37.72(10)
C4 Ru C7 C8 35.4(2)
C3 Ru C7 C8 74.36(12)
C10 Ru C7 C8 -80.61(11)
C5 Ru C7 C8 -161.9(2)
C2 Ru C7 C8 117.00(10)
C1 Ru C7 C8 158.94(10)
C6 Ru C7 C8 -118.15(13)
C9 Ru C7 C6 80.43(10)
C8 Ru C7 C6 118.15(13)
C4 Ru C7 C6 153.58(17)
C3 Ru C7 C6 -167.49(9)
C10 Ru C7 C6 37.54(9)
C5 Ru C7 C6 -43.8(2)
C2 Ru C7 C6 -124.86(9)
C1 Ru C7 C6 -82.91(11)
C6 C7 C8 C9 -0.37(17)
Ru C7 C8 C9 61.40(11)
C6 C7 C8 Ru -61.77(10)
C4 Ru C8 C9 76.77(12)
C3 Ru C8 C9 117.09(10)
C10 Ru C8 C9 -37.74(9)
C5 Ru C8 C9 48.1(2)
C7 Ru C8 C9 -117.66(13)
C2 Ru C8 C9 156.75(10)
C1 Ru C8 C9 -176.01(18)
C6 Ru C8 C9 -80.42(10)
C9 Ru C8 C7 117.66(13)
C4 Ru C8 C7 -165.57(9)
C3 Ru C8 C7 -125.25(10)
C10 Ru C8 C7 79.92(10)
C5 Ru C8 C7 165.73(15)
C2 Ru C8 C7 -85.59(11)
C1 Ru C8 C7 -58.3(2)
C6 Ru C8 C7 37.24(9)
C7 C8 C9 C10 0.20(18)
Ru C8 C9 C10 62.24(11)
C7 C8 C9 Ru -62.04(11)
C4 Ru C9 C8 -121.30(10)
C3 Ru C9 C8 -81.62(11)
C10 Ru C9 C8 117.46(13)
C5 Ru C9 C8 -160.03(10)
C7 Ru C9 C8 37.54(9)
C2 Ru C9 C8 -55.6(2)
C1 Ru C9 C8 176.11(17)
C6 Ru C9 C8 80.08(10)
C8 Ru C9 C10 -117.46(13)
C4 Ru C9 C10 121.24(10)
C3 Ru C9 C10 160.92(10)
C5 Ru C9 C10 82.51(11)
C7 Ru C9 C10 -79.92(10)
C2 Ru C9 C10 -173.01(15)
C1 Ru C9 C10 58.7(2)
C6 Ru C9 C10 -37.38(9)
C8 C9 C10 C6 0.05(18)
Ru C9 C10 C6 62.06(11)
C8 C9 C10 Ru -62.02(11)
C7 C6 C10 C9 -0.27(17)
C11 C6 C10 C9 176.52(14)
Ru C6 C10 C9 -61.06(11)
C7 C6 C10 Ru 60.79(10)
C11 C6 C10 Ru -122.42(14)
C8 Ru C10 C9 37.79(10)
C4 Ru C10 C9 -76.79(12)
C3 Ru C10 C9 -43.1(2)
C5 Ru C10 C9 -118.20(11)
C7 Ru C10 C9 80.51(11)
C2 Ru C10 C9 170.1(2)
C1 Ru C10 C9 -158.42(10)
C6 Ru C10 C9 117.95(14)
C9 Ru C10 C6 -117.95(14)
C8 Ru C10 C6 -80.16(10)
C4 Ru C10 C6 165.27(10)
C3 Ru C10 C6 -161.03(15)
C5 Ru C10 C6 123.85(10)
C7 Ru C10 C6 -37.43(9)
C2 Ru C10 C6 52.1(3)
C1 Ru C10 C6 83.63(11)
C7 C6 C11 C12 93.91(17)
C10 C6 C11 C12 -82.31(18)
Ru C6 C11 C12 -174.24(10)
C15 N1 C12 N2 -178.03(13)
C13 N1 C12 N2 3.54(18)
C15 N1 C12 C11 4.1(2)
C13 N1 C12 C11 -174.34(14)
C27 N2 C12 N1 -170.92(14)
C14 N2 C12 N1 0.06(18)
C27 N2 C12 C11 7.0(2)
C14 N2 C12 C11 178.00(14)
C6 C11 C12 N1 -65.88(19)
C6 C11 C12 N2 116.48(15)
C12 N1 C13 C14 -5.41(18)
C15 N1 C13 C14 176.07(14)
C12 N2 C14 C13 -3.40(18)
C27 N2 C14 C13 168.17(14)
N1 C13 C14 N2 4.98(17)
C12 N1 C15 C16 102.98(17)
C13 N1 C15 C16 -78.75(18)
C12 N1 C15 C20 -78.69(19)
C13 N1 C15 C20 99.58(17)
C20 C15 C16 C17 4.6(2)
N1 C15 C16 C17 -177.14(12)
C20 C15 C16 C21 -171.73(13)
N1 C15 C16 C21 6.5(2)
C15 C16 C17 C18 -1.6(2)
C21 C16 C17 C18 174.83(14)
C16 C17 C18 C19 -1.8(2)
C17 C18 C19 C20 2.6(2)
C18 C19 C20 C15 0.2(2)
C18 C19 C20 C24 -176.83(15)
C16 C15 C20 C19 -3.9(2)
N1 C15 C20 C19 177.86(13)
C16 C15 C20 C24 173.08(13)
N1 C15 C20 C24 -5.2(2)
C17 C16 C21 C23 -66.37(19)
C15 C16 C21 C23 109.88(17)
C17 C16 C21 C22 55.9(2)
C15 C16 C21 C22 -127.86(16)
C19 C20 C24 C25 -35.1(2)
C15 C20 C24 C25 148.01(18)
C19 C20 C24 C26 86.9(2)
C15 C20 C24 C26 -90.0(2)
C12 N2 C27 C28 -108.12(18)
C14 N2 C27 C28 81.74(19)
C12 N2 C27 C32 75.3(2)
C14 N2 C27 C32 -94.85(18)
C32 C27 C28 C29 -1.7(2)
N2 C27 C28 C29 -178.08(14)
C32 C27 C28 C33 176.40(17)
N2 C27 C28 C33 0.0(2)
C27 C28 C29 C30 -0.3(3)
C33 C28 C29 C30 -178.39(18)
C28 C29 C30 C31 1.3(3)
C29 C30 C31 C32 -0.5(3)
C30 C31 C32 C27 -1.3(3)
C30 C31 C32 C36 176.47(17)
C28 C27 C32 C31 2.4(2)
N2 C27 C32 C31 178.86(14)
C28 C27 C32 C36 -175.27(16)
N2 C27 C32 C36 1.2(2)
C29 C28 C33 C34 -49.9(2)
C27 C28 C33 C34 132.10(18)
C29 C28 C33 C35 72.4(2)
C27 C28 C33 C35 -105.6(2)
C31 C32 C36 C37 48.8(2)
C27 C32 C36 C37 -133.50(18)
C31 C32 C36 C38 -74.8(2)
C27 C32 C36 C38 102.9(2)
